data_4101938
loop_
_publ_author_name
'Pradip Bag'
'Mikhail E. Itkis'
'Sushanta K. Pal'
'Bruno Donnadieu'
'Fook S. Tham'
'Hyunsoo Park'
'John A. Schlueter'
'Theo Siegrist'
'Robert C. Haddon'

_publ_section_title
;
 Resonating Valence Bond and \s-Charge Density Wave Phases in a
 Benzannulated Phenalenyl Radical
;
_journal_name_full 'Journal of the American Chemical Society'
_journal_page_first 2684
_journal_page_last 2694
_journal_paper_doi 10.1021/ja908768a
_journal_volume 132
_journal_year 2010
_chemical_formula_sum 'C48 H32 B N2 O2'
_chemical_formula_weight 679.57
_chemical_name_systematic
; 
 ? 
;
_space_group_IT_number 13
_symmetry_cell_setting monoclinic
_symmetry_space_group_name_Hall '-P 2yc'
_symmetry_space_group_name_H-M 'P 1 2/c 1'
_atom_sites_solution_hydrogens geom
_atom_sites_solution_primary direct
_atom_sites_solution_secondary difmap
_audit_creation_method SHELXL-97
_cell_angle_alpha 90.00
_cell_angle_beta 98.9476(4)
_cell_angle_gamma 90.00
_cell_formula_units_Z 2
_cell_length_a 10.0850(3)
_cell_length_b 9.5920(3)
_cell_length_c 17.2635(5)
_cell_measurement_reflns_used 7492
_cell_measurement_temperature 110(2)
_cell_measurement_theta_max 30.45
_cell_measurement_theta_min 2.39
_cell_volume 1649.67(9)
_computing_cell_refinement 'Bruker SAINT'
_computing_data_collection 'Bruker APEX2'
_computing_data_reduction 'Bruker SAINT'
_computing_molecular_graphics 'Bruker SHELXTL'
_computing_publication_material 'Bruker SHELXTL'
_computing_structure_refinement 'SHELXL-97 (Sheldrick, 2008)'
_computing_structure_solution 'SHELXS-97 (Sheldrick, 2008)'
_diffrn_ambient_temperature 110(2)
_diffrn_measured_fraction_theta_full 1.000
_diffrn_measured_fraction_theta_max 1.000
_diffrn_measurement_device_type 'Bruker APEX-II CCD'
_diffrn_measurement_method '\f and \w scans'
_diffrn_radiation_monochromator graphite
_diffrn_radiation_source 'Normal-focus sealed tube'
_diffrn_radiation_type MoK\a
_diffrn_radiation_wavelength 0.71073
_diffrn_reflns_av_R_equivalents 0.0225
_diffrn_reflns_av_sigmaI/netI 0.0155
_diffrn_reflns_limit_h_max 13
_diffrn_reflns_limit_h_min -13
_diffrn_reflns_limit_k_max 12
_diffrn_reflns_limit_k_min -12
_diffrn_reflns_limit_l_max 23
_diffrn_reflns_limit_l_min -23
_diffrn_reflns_number 22090
_diffrn_reflns_theta_full 28.28
_diffrn_reflns_theta_max 28.28
_diffrn_reflns_theta_min 2.04
_exptl_absorpt_coefficient_mu 0.083
_exptl_absorpt_correction_T_max 0.9788
_exptl_absorpt_correction_T_min 0.9684
_exptl_absorpt_correction_type multi-scan
_exptl_absorpt_process_details 'Bruker SADABS'
_exptl_crystal_colour black
_exptl_crystal_density_diffrn 1.368
_exptl_crystal_density_meas ?
_exptl_crystal_density_method 'not measured'
_exptl_crystal_description 'prism frag'
_exptl_crystal_F_000 710
_exptl_crystal_size_max 0.39
_exptl_crystal_size_mid 0.35
_exptl_crystal_size_min 0.26
_refine_diff_density_max 0.343
_refine_diff_density_min -0.195
_refine_diff_density_rms 0.041
_refine_ls_extinction_method none
_refine_ls_goodness_of_fit_ref 1.066
_refine_ls_hydrogen_treatment constr
_refine_ls_matrix_type full
_refine_ls_number_parameters 268
_refine_ls_number_reflns 4104
_refine_ls_number_restraints 77
_refine_ls_restrained_S_all 1.060
_refine_ls_R_factor_all 0.0563
_refine_ls_R_factor_gt 0.0468
_refine_ls_shift/su_max 0.000
_refine_ls_shift/su_mean 0.000
_refine_ls_structure_factor_coef Fsqd
_refine_ls_weighting_details 'calc w=1/[\s^2^(Fo^2^)+(0.0687P)^2^+0.4912P] where P=(Fo^2^+2Fc^2^)/3'
_refine_ls_weighting_scheme calc
_refine_ls_wR_factor_gt 0.1311
_refine_ls_wR_factor_ref 0.1392
_reflns_number_gt 3353
_reflns_number_total 4104
_reflns_threshold_expression >2sigma(I)
_cod_data_source_file ja908768a_si_003.cif
_cod_data_source_block rh158_110k-p2c
_cod_depositor_comments
;
The following automatic conversions were performed:

'_exptl_crystal_density_meas' value 'not measured' was changed to '?'
- the value is perceived as not measured.

Automatic conversion script
Id: cif_fix_values 3008 2015-01-20 13:52:24Z robertas 
;
_cod_database_code 4101938

loop_
_symmetry_equiv_pos_as_xyz
'x, y, z'
'-x, y, -z+1/2'
'-x, -y, -z'
'x, -y, z-1/2'

loop_
_atom_site_label
_atom_site_type_symbol
_atom_site_fract_x
_atom_site_fract_y
_atom_site_fract_z
_atom_site_U_iso_or_equiv
_atom_site_adp_type
_atom_site_occupancy
_atom_site_symmetry_multiplicity
_atom_site_calc_flag
_atom_site_refinement_flags
_atom_site_disorder_assembly
_atom_site_disorder_group
B1 B 1.0000 0.7065(2) 0.2500 0.0263(4) Uani 1 2 d S . .
O1 O 1.09289(8) 0.61507(9) 0.21598(5) 0.0314(2) Uani 1 1 d . B .
C1 C 1.16158(14) 0.60359(14) -0.09816(8) 0.0376(3) Uani 1 1 d . . .
H1 H 1.2213 0.5387 -0.1160 0.045 Uiso 1 1 calc R . .
C2 C 1.09022(15) 0.69417(15) -0.15112(9) 0.0401(3) Uani 1 1 d . B .
H2 H 1.1009 0.6904 -0.2048 0.048 Uiso 1 1 calc R . .
C3 C 1.00332(15) 0.79029(15) -0.12672(9) 0.0405(3) Uani 1 1 d . . .
H3 H 0.9621 0.8579 -0.1629 0.049 Uiso 1 1 calc R A 1
C3A C 0.9760(3) 0.7903(3) -0.0535(2) 0.0275(7) Uani 0.679(6) 1 d PU B 1
C4 C 0.8847(2) 0.8853(2) -0.02695(12) 0.0292(6) Uani 0.679(6) 1 d PU B 1
H4 H 0.8352 0.9471 -0.0636 0.035 Uiso 0.679(6) 1 calc PR B 1
C5 C 0.8659(4) 0.8904(4) 0.0493(2) 0.0291(8) Uani 0.679(6) 1 d PU B 1
H5 H 0.8014 0.9539 0.0634 0.035 Uiso 0.679(6) 1 calc PR B 1
C3AD C 1.0105(6) 0.8113(6) -0.0375(4) 0.0220(12) Uani 0.321(6) 1 d PDU B 2
C4D C 0.9455(4) 0.9365(3) -0.0060(2) 0.0221(13) Uani 0.321(6) 1 d PDU . 2
H4D H 0.8687 0.9663 -0.0464 0.027 Uiso 0.321(6) 1 calc PR B 2
C5D C 0.8922(8) 0.9093(8) 0.0685(4) 0.0253(15) Uani 0.321(6) 1 d PDU B 2
H5D H 0.8253 0.9676 0.0846 0.030 Uiso 0.321(6) 1 calc PR B 2
C6 C 0.94041(12) 0.80271(13) 0.11099(8) 0.0297(3) Uani 1 1 d D . .
C6A C 1.03645(12) 0.70644(13) 0.08664(8) 0.0321(3) Uani 1 1 d . B .
C7 C 1.10634(11) 0.61502(12) 0.14038(7) 0.0278(3) Uani 1 1 d . . .
C7A C 1.20115(12) 0.51640(12) 0.11760(8) 0.0297(3) Uani 1 1 d . B .
C8 C 1.27334(12) 0.42639(13) 0.17334(8) 0.0328(3) Uani 1 1 d . . .
H8 H 1.2574 0.4285 0.2261 0.039 Uiso 1 1 calc R B .
C9 C 1.36697(14) 0.33513(14) 0.15187(9) 0.0393(3) Uani 1 1 d . B .
H9 H 1.4149 0.2743 0.1897 0.047 Uiso 1 1 calc R . .
C10 C 1.39096(16) 0.33257(16) 0.07453(10) 0.0446(4) Uani 1 1 d . . .
H10 H 1.4569 0.2713 0.0600 0.054 Uiso 1 1 calc R B .
C11 C 1.31970(15) 0.41828(15) 0.01923(9) 0.0415(3) Uani 1 1 d . B .
H11 H 1.3364 0.4141 -0.0334 0.050 Uiso 1 1 calc R . .
C11A C 1.22244(12) 0.51222(13) 0.03867(8) 0.0325(3) Uani 1 1 d . . .
C11B C 1.14778(13) 0.60542(13) -0.01867(8) 0.0324(3) Uani 1 1 d . B .
C11C C 1.05730(13) 0.70259(13) 0.00623(8) 0.0338(3) Uani 1 1 d D . .
N1 N 0.91872(10) 0.79743(11) 0.18662(7) 0.0303(2) Uani 1 1 d . B .
C12 C 0.82297(12) 0.89557(13) 0.21321(8) 0.0323(3) Uani 1 1 d . . .
H12A H 0.8485 0.9916 0.2007 0.039 Uiso 1 1 calc R B .
H12B H 0.8302 0.8885 0.2709 0.039 Uiso 1 1 calc R . .
C13 C 0.67816(12) 0.87104(13) 0.17689(8) 0.0317(3) Uani 1 1 d . B .
C14 C 0.59665(14) 0.98121(15) 0.14731(12) 0.0541(5) Uani 1 1 d . . .
H14 H 0.6314 1.0734 0.1504 0.065 Uiso 1 1 calc R B .
C15 C 0.46401(15) 0.95759(17) 0.11308(14) 0.0630(6) Uani 1 1 d . B .
H15 H 0.4090 1.0337 0.0929 0.076 Uiso 1 1 calc R . .
C16 C 0.41241(13) 0.82448(16) 0.10847(10) 0.0453(4) Uani 1 1 d . . .
H16 H 0.3221 0.8084 0.0851 0.054 Uiso 1 1 calc R B .
C17 C 0.49296(13) 0.71488(15) 0.13805(9) 0.0391(3) Uani 1 1 d . B .
H17 H 0.4579 0.6228 0.1350 0.047 Uiso 1 1 calc R . .
C18 C 0.62463(13) 0.73806(14) 0.17214(8) 0.0338(3) Uani 1 1 d . . .
H18 H 0.6789 0.6616 0.1925 0.041 Uiso 1 1 calc R B .

loop_
_atom_site_aniso_label
_atom_site_aniso_U_11
_atom_site_aniso_U_22
_atom_site_aniso_U_33
_atom_site_aniso_U_23
_atom_site_aniso_U_13
_atom_site_aniso_U_12
B1 0.0209(8) 0.0270(9) 0.0323(9) 0.000 0.0074(7) 0.000
O1 0.0250(4) 0.0292(4) 0.0420(5) 0.0037(4) 0.0110(4) 0.0039(3)
C1 0.0385(7) 0.0337(7) 0.0423(7) -0.0054(5) 0.0120(6) 0.0002(5)
C2 0.0429(8) 0.0384(7) 0.0402(7) -0.0024(6) 0.0099(6) -0.0037(6)
C3 0.0455(8) 0.0312(7) 0.0470(8) 0.0094(6) 0.0144(6) -0.0002(6)
C3A 0.0233(15) 0.0234(12) 0.0339(15) 0.0038(10) -0.0012(10) -0.0077(10)
C4 0.0251(10) 0.0260(10) 0.0339(10) 0.0048(7) -0.0039(8) -0.0037(8)
C5 0.0240(14) 0.0221(13) 0.0404(18) -0.0003(12) 0.0026(12) 0.0003(10)
C3AD 0.018(3) 0.024(2) 0.025(3) -0.0036(18) 0.006(2) -0.0095(19)
C4D 0.024(2) 0.021(2) 0.0212(17) 0.0027(14) 0.0015(15) 0.0027(17)
C5D 0.030(4) 0.023(2) 0.025(3) -0.004(2) 0.012(2) -0.007(2)
C6 0.0241(5) 0.0257(6) 0.0417(7) 0.0069(5) 0.0120(5) 0.0004(4)
C6A 0.0297(6) 0.0256(6) 0.0450(7) 0.0075(5) 0.0180(5) 0.0019(5)
C7 0.0226(5) 0.0247(6) 0.0384(6) 0.0038(5) 0.0121(5) -0.0016(4)
C7A 0.0238(5) 0.0229(5) 0.0444(7) 0.0022(5) 0.0111(5) -0.0013(4)
C8 0.0284(6) 0.0265(6) 0.0446(7) 0.0018(5) 0.0096(5) 0.0008(5)
C9 0.0353(7) 0.0291(6) 0.0541(8) 0.0026(6) 0.0085(6) 0.0071(5)
C10 0.0441(8) 0.0342(7) 0.0594(9) 0.0007(6) 0.0201(7) 0.0137(6)
C11 0.0435(8) 0.0350(7) 0.0502(8) 0.0007(6) 0.0205(6) 0.0074(6)
C11A 0.0297(6) 0.0253(6) 0.0451(7) 0.0008(5) 0.0136(5) -0.0008(5)
C11B 0.0310(6) 0.0254(6) 0.0433(7) 0.0014(5) 0.0137(5) -0.0025(5)
C11C 0.0350(6) 0.0262(6) 0.0439(7) 0.0085(5) 0.0178(6) 0.0010(5)
N1 0.0190(4) 0.0276(5) 0.0450(6) -0.0023(4) 0.0072(4) 0.0013(4)
C12 0.0226(5) 0.0273(6) 0.0478(7) -0.0055(5) 0.0079(5) 0.0014(4)
C13 0.0214(5) 0.0297(6) 0.0455(7) -0.0032(5) 0.0100(5) 0.0004(4)
C14 0.0284(7) 0.0267(7) 0.1044(14) 0.0001(8) 0.0013(8) 0.0012(5)
C15 0.0280(7) 0.0354(8) 0.1204(17) 0.0034(9) -0.0052(8) 0.0061(6)
C16 0.0213(6) 0.0413(8) 0.0727(10) -0.0046(7) 0.0056(6) -0.0024(5)
C17 0.0291(6) 0.0327(7) 0.0570(8) -0.0023(6) 0.0115(6) -0.0059(5)
C18 0.0274(6) 0.0293(6) 0.0456(7) 0.0017(5) 0.0084(5) 0.0003(5)

loop_
_atom_type_symbol
_atom_type_description
_atom_type_scat_dispersion_real
_atom_type_scat_dispersion_imag
_atom_type_scat_source
C C 0.0033 0.0016 'International Tables Vol C Tables 4.2.6.8 and 6.1.1.4'
H H 0.0000 0.0000 'International Tables Vol C Tables 4.2.6.8 and 6.1.1.4'
B B 0.0013 0.0007 'International Tables Vol C Tables 4.2.6.8 and 6.1.1.4'
N N 0.0061 0.0033 'International Tables Vol C Tables 4.2.6.8 and 6.1.1.4'
O O 0.0106 0.0060 'International Tables Vol C Tables 4.2.6.8 and 6.1.1.4'

loop_
_geom_angle_atom_site_label_1
_geom_angle_atom_site_label_2
_geom_angle_atom_site_label_3
_geom_angle
_geom_angle_site_symmetry_1
_geom_angle_site_symmetry_3
_geom_angle_publ_flag
O1 B1 O1 106.82(14) 2_755 . ?
O1 B1 N1 110.94(5) 2_755 2_755 ?
O1 B1 N1 108.73(5) . 2_755 ?
O1 B1 N1 108.73(5) 2_755 . ?
O1 B1 N1 110.94(5) . . ?
N1 B1 N1 110.63(14) 2_755 . ?
C7 O1 B1 124.02(9) . . ?
C2 C1 C11B 121.34(13) . . ?
C2 C1 H1 119.3 . . ?
C11B C1 H1 119.3 . . ?
C1 C2 C3 120.54(13) . . ?
C1 C2 H2 119.7 . . ?
C3 C2 H2 119.7 . . ?
C3A C3 C2 121.49(19) . . ?
C3A C3 C3AD 16.2(2) . . ?
C2 C3 C3AD 117.2(3) . . ?
C3A C3 H3 119.3 . . ?
C2 C3 H3 119.3 . . ?
C3AD C3 H3 120.9 . . ?
C3 C3A C4 123.0(3) . . ?
C3 C3A C11C 119.2(3) . . ?
C4 C3A C11C 117.2(3) . . ?
C5 C4 C3A 122.0(3) . . ?
C5 C4 H4 119.0 . . ?
C3A C4 H4 119.0 . . ?
C4 C5 C6 123.3(3) . . ?
C4 C5 H5 118.4 . . ?
C6 C5 H5 118.4 . . ?
C11C C3AD C4D 123.7(5) . . ?
C11C C3AD C3 114.9(4) . . ?
C4D C3AD C3 120.5(4) . . ?
C5D C4D C3AD 114.0(5) . . ?
C5D C4D C4D 110.4(4) . 3_775 ?
C3AD C4D C4D 108.5(4) . 3_775 ?
C5D C4D H4D 107.9 . . ?
C3AD C4D H4D 107.9 . . ?
C4D C4D H4D 107.9 3_775 . ?
C6 C5D C4D 117.9(6) . . ?
C6 C5D H5D 121.0 . . ?
C4D C5D H5D 121.0 . . ?
C5D C6 N1 117.8(4) . . ?
C5D C6 C6A 122.9(4) . . ?
N1 C6 C6A 118.07(11) . . ?
C5D C6 C5 16.6(3) . . ?
N1 C6 C5 125.3(2) . . ?
C6A C6 C5 116.4(2) . . ?
C7 C6A C11C 119.65(11) . . ?
C7 C6A C6 120.18(12) . . ?
C11C C6A C6 120.15(11) . . ?
O1 C7 C6A 122.43(11) . . ?
O1 C7 C7A 116.10(11) . . ?
C6A C7 C7A 121.45(11) . . ?
C8 C7A C11A 120.11(11) . . ?
C8 C7A C7 120.65(12) . . ?
C11A C7A C7 119.23(11) . . ?
C9 C8 C7A 120.52(13) . . ?
C9 C8 H8 119.7 . . ?
C7A C8 H8 119.7 . . ?
C8 C9 C10 119.77(13) . . ?
C8 C9 H9 120.1 . . ?
C10 C9 H9 120.1 . . ?
C11 C10 C9 120.32(13) . . ?
C11 C10 H10 119.8 . . ?
C9 C10 H10 119.8 . . ?
C10 C11 C11A 121.63(14) . . ?
C10 C11 H11 119.2 . . ?
C11A C11 H11 119.2 . . ?
C11 C11A C7A 117.61(12) . . ?
C11 C11A C11B 122.44(12) . . ?
C7A C11A C11B 119.93(11) . . ?
C1 C11B C11C 118.18(12) . . ?
C1 C11B C11A 122.64(12) . . ?
C11C C11B C11A 119.18(12) . . ?
C3AD C11C C11B 122.2(3) . . ?
C3AD C11C C6A 115.8(3) . . ?
C11B C11C C6A 120.53(12) . . ?
C3AD C11C C3A 17.7(2) . . ?
C11B C11C C3A 118.45(19) . . ?
C6A C11C C3A 120.78(19) . . ?
C6 N1 C12 119.17(11) . . ?
C6 N1 B1 123.99(9) . . ?
C12 N1 B1 116.44(10) . . ?
N1 C12 C13 114.10(10) . . ?
N1 C12 H12A 108.7 . . ?
C13 C12 H12A 108.7 . . ?
N1 C12 H12B 108.7 . . ?
C13 C12 H12B 108.7 . . ?
H12A C12 H12B 107.6 . . ?
C18 C13 C14 118.53(12) . . ?
C18 C13 C12 120.67(11) . . ?
C14 C13 C12 120.80(12) . . ?
C13 C14 C15 120.46(14) . . ?
C13 C14 H14 119.8 . . ?
C15 C14 H14 119.8 . . ?
C16 C15 C14 120.29(14) . . ?
C16 C15 H15 119.9 . . ?
C14 C15 H15 119.9 . . ?
C15 C16 C17 119.39(13) . . ?
C15 C16 H16 120.3 . . ?
C17 C16 H16 120.3 . . ?
C16 C17 C18 120.43(13) . . ?
C16 C17 H17 119.8 . . ?
C18 C17 H17 119.8 . . ?
C13 C18 C17 120.88(12) . . ?
C13 C18 H18 119.6 . . ?
C17 C18 H18 119.6 . . ?

loop_
_geom_bond_atom_site_label_1
_geom_bond_atom_site_label_2
_geom_bond_distance
_geom_bond_site_symmetry_2
_geom_bond_publ_flag
B1 O1 1.4703(14) 2_755 ?
B1 O1 1.4703(14) . ?
B1 N1 1.5335(15) 2_755 ?
B1 N1 1.5335(15) . ?
O1 C7 1.3330(15) . ?
C1 C2 1.380(2) . ?
C1 C11B 1.4008(19) . ?
C1 H1 0.9500 . ?
C2 C3 1.382(2) . ?
C2 H2 0.9500 . ?
C3 C3A 1.335(4) . ?
C3 C3AD 1.545(7) . ?
C3 H3 0.9500 . ?
C3A C4 1.422(4) . ?
C3A C11C 1.476(4) . ?
C4 C5 1.360(5) . ?
C4 H4 0.9500 . ?
C5 C6 1.469(4) . ?
C5 H5 0.9500 . ?
C3AD C11C 1.330(6) . ?
C3AD C4D 1.509(6) . ?
C4D C5D 1.491(7) . ?
C4D C4D 1.632(8) 3_775 ?
C4D H4D 1.0000 . ?
C5D C6 1.307(7) . ?
C5D H5D 0.9500 . ?
C6 N1 1.3580(17) . ?
C6 C6A 1.4471(17) . ?
C6A C7 1.3867(17) . ?
C6A C11C 1.4365(18) . ?
C7 C7A 1.4425(16) . ?
C7A C8 1.4084(18) . ?
C7A C11A 1.4125(18) . ?
C8 C9 1.3800(18) . ?
C8 H8 0.9500 . ?
C9 C10 1.394(2) . ?
C9 H9 0.9500 . ?
C10 C11 1.375(2) . ?
C10 H10 0.9500 . ?
C11 C11A 1.4103(18) . ?
C11 H11 0.9500 . ?
C11A C11B 1.4541(19) . ?
C11B C11C 1.4171(18) . ?
N1 C12 1.4722(15) . ?
C12 C13 1.5154(17) . ?
C12 H12A 0.9900 . ?
C12 H12B 0.9900 . ?
C13 C18 1.3826(18) . ?
C13 C14 1.3866(19) . ?
C14 C15 1.394(2) . ?
C14 H14 0.9500 . ?
C15 C16 1.376(2) . ?
C15 H15 0.9500 . ?
C16 C17 1.377(2) . ?
C16 H16 0.9500 . ?
C17 C18 1.3842(18) . ?
C17 H17 0.9500 . ?
C18 H18 0.9500 . ?

loop_
_geom_torsion_atom_site_label_1
_geom_torsion_atom_site_label_2
_geom_torsion_atom_site_label_3
_geom_torsion_atom_site_label_4
_geom_torsion
_geom_torsion_site_symmetry_1
_geom_torsion_site_symmetry_2
_geom_torsion_site_symmetry_3
_geom_torsion_site_symmetry_4
_geom_torsion_publ_flag
O1 B1 O1 C7 120.04(11) 2_755 . . . ?
N1 B1 O1 C7 -120.18(10) 2_755 . . . ?
N1 B1 O1 C7 1.69(16) . . . . ?
C11B C1 C2 C3 0.4(2) . . . . ?
C1 C2 C3 C3A -6.3(3) . . . . ?
C1 C2 C3 C3AD 11.6(3) . . . . ?
C2 C3 C3A C4 -178.38(19) . . . . ?
C3AD C3 C3A C4 102.2(13) . . . . ?
C2 C3 C3A C11C 10.7(4) . . . . ?
C3AD C3 C3A C11C -68.7(11) . . . . ?
C3 C3A C4 C5 -175.0(3) . . . . ?
C11C C3A C4 C5 -3.9(4) . . . . ?
C3A C4 C5 C6 2.1(4) . . . . ?
C3A C3 C3AD C11C 84.1(12) . . . . ?
C2 C3 C3AD C11C -25.4(6) . . . . ?
C3A C3 C3AD C4D -85.6(12) . . . . ?
C2 C3 C3AD C4D 164.9(3) . . . . ?
C11C C3AD C4D C5D -21.3(7) . . . . ?
C3 C3AD C4D C5D 147.5(5) . . . . ?
C11C C3AD C4D C4D 102.0(6) . . . 3_775 ?
C3 C3AD C4D C4D -89.2(5) . . . 3_775 ?
C3AD C4D C5D C6 20.8(7) . . . . ?
C4D C4D C5D C6 -101.5(6) 3_775 . . . ?
C4D C5D C6 N1 163.8(3) . . . . ?
C4D C5D C6 C6A -3.7(7) . . . . ?
C4D C5D C6 C5 -75.2(17) . . . . ?
C4 C5 C6 C5D 116.5(19) . . . . ?
C4 C5 C6 N1 -175.3(2) . . . . ?
C4 C5 C6 C6A -0.7(4) . . . . ?
C5D C6 C6A C7 165.6(4) . . . . ?
N1 C6 C6A C7 -1.88(18) . . . . ?
C5 C6 C6A C7 -176.85(19) . . . . ?
C5D C6 C6A C11C -16.1(4) . . . . ?
N1 C6 C6A C11C 176.48(11) . . . . ?
C5 C6 C6A C11C 1.5(2) . . . . ?
B1 O1 C7 C6A 2.57(18) . . . . ?
B1 O1 C7 C7A -179.08(10) . . . . ?
C11C C6A C7 O1 178.91(11) . . . . ?
C6 C6A C7 O1 -2.71(19) . . . . ?
C11C C6A C7 C7A 0.65(19) . . . . ?
C6 C6A C7 C7A 179.02(11) . . . . ?
O1 C7 C7A C8 0.26(17) . . . . ?
C6A C7 C7A C8 178.63(11) . . . . ?
O1 C7 C7A C11A -178.86(10) . . . . ?
C6A C7 C7A C11A -0.49(18) . . . . ?
C11A C7A C8 C9 1.11(19) . . . . ?
C7 C7A C8 C9 -178.00(12) . . . . ?
C7A C8 C9 C10 0.4(2) . . . . ?
C8 C9 C10 C11 -1.4(2) . . . . ?
C9 C10 C11 C11A 1.0(2) . . . . ?
C10 C11 C11A C7A 0.5(2) . . . . ?
C10 C11 C11A C11B 178.88(13) . . . . ?
C8 C7A C11A C11 -1.56(18) . . . . ?
C7 C7A C11A C11 177.56(12) . . . . ?
C8 C7A C11A C11B -179.95(11) . . . . ?
C7 C7A C11A C11B -0.83(18) . . . . ?
C2 C1 C11B C11C 0.5(2) . . . . ?
C2 C1 C11B C11A -179.43(12) . . . . ?
C11 C11A C11B C1 3.5(2) . . . . ?
C7A C11A C11B C1 -178.15(12) . . . . ?
C11 C11A C11B C11C -176.34(12) . . . . ?
C7A C11A C11B C11C 1.97(18) . . . . ?
C4D C3AD C11C C11B -163.0(3) . . . . ?
C3 C3AD C11C C11B 27.7(6) . . . . ?
C4D C3AD C11C C6A 3.2(6) . . . . ?
C3 C3AD C11C C6A -166.2(3) . . . . ?
C4D C3AD C11C C3A 113.9(16) . . . . ?
C3 C3AD C11C C3A -55.5(12) . . . . ?
C1 C11B C11C C3AD -16.2(4) . . . . ?
C11A C11B C11C C3AD 163.7(4) . . . . ?
C1 C11B C11C C6A 178.29(12) . . . . ?
C11A C11B C11C C6A -1.82(19) . . . . ?
C1 C11B C11C C3A 3.9(2) . . . . ?
C11A C11B C11C C3A -176.20(18) . . . . ?
C7 C6A C11C C3AD -165.8(3) . . . . ?
C6 C6A C11C C3AD 15.8(4) . . . . ?
C7 C6A C11C C11B 0.53(19) . . . . ?
C6 C6A C11C C11B -177.84(12) . . . . ?
C7 C6A C11C C3A 174.78(18) . . . . ?
C6 C6A C11C C3A -3.6(2) . . . . ?
C3 C3A C11C C3AD 97.5(14) . . . . ?
C4 C3A C11C C3AD -73.9(13) . . . . ?
C3 C3A C11C C11B -9.5(3) . . . . ?
C4 C3A C11C C11B 179.06(17) . . . . ?
C3 C3A C11C C6A 176.09(19) . . . . ?
C4 C3A C11C C6A 4.7(3) . . . . ?
C5D C6 N1 C12 11.0(4) . . . . ?
C6A C6 N1 C12 179.13(10) . . . . ?
C5 C6 N1 C12 -6.4(2) . . . . ?
C5D C6 N1 B1 -161.5(4) . . . . ?
C6A C6 N1 B1 6.61(18) . . . . ?
C5 C6 N1 B1 -178.9(2) . . . . ?
O1 B1 N1 C6 -123.61(11) 2_755 . . . ?
O1 B1 N1 C6 -6.43(16) . . . . ?
N1 B1 N1 C6 114.33(12) 2_755 . . . ?
O1 B1 N1 C12 63.69(14) 2_755 . . . ?
O1 B1 N1 C12 -179.13(9) . . . . ?
N1 B1 N1 C12 -58.37(8) 2_755 . . . ?
C6 N1 C12 C13 67.72(15) . . . . ?
B1 N1 C12 C13 -119.21(12) . . . . ?
N1 C12 C13 C18 45.77(17) . . . . ?
N1 C12 C13 C14 -133.88(15) . . . . ?
C18 C13 C14 C15 -0.5(3) . . . . ?
C12 C13 C14 C15 179.19(17) . . . . ?
C13 C14 C15 C16 0.2(3) . . . . ?
C14 C15 C16 C17 0.1(3) . . . . ?
C15 C16 C17 C18 0.0(3) . . . . ?
C14 C13 C18 C17 0.5(2) . . . . ?
C12 C13 C18 C17 -179.11(12) . . . . ?
C16 C17 C18 C13 -0.3(2) . . . . ?
